data_1509315
loop_
_publ_author_name
'Ito, Y.'
'Hagiwara, R.'
'Tamada, O.'
'Matsumoto, K.'

_publ_section_title
;
 Synthetic, structural and thermal studies of Ag(I) - Xe F2 complex salts
;
_journal_name_full 'Solid State Sciences'
_journal_page_first 1465
_journal_page_last 1469
_journal_paper_doi 10.1016/S1293-2558(02)00037-7
_journal_volume 4
_journal_year 2002
_chemical_formula_sum 'Ag F10 P Xe2'
_chemical_name_systematic '(Ag (Xe F2)2) (P F6)'
_space_group_IT_number 120
_symmetry_space_group_name_Hall 'I -4 -2c'
_symmetry_space_group_name_H-M 'I -4 c 2'
_cell_angle_alpha 90
_cell_angle_beta 90
_cell_angle_gamma 90
_cell_formula_units_Z 4
_cell_length_a 8.467
_cell_length_b 8.467
_cell_length_c 12.745
_cell_volume 913.690
_citation_journal_id_ASTM SSSCFJ
_cod_data_source_file silver1-2_228.cif
_cod_data_source_block Ag1F10P1Xe2
_cod_original_cell_volume 913.6902
_cod_original_formula_sum 'Ag1 F10 P1 Xe2'
_cod_database_code 1509315

loop_
_symmetry_equiv_pos_as_xyz
x,y,z
y,-x,-z
-x,-y,z
-y,x,-z
-x,y,z+1/2
y,x,-z+1/2
x,-y,z+1/2
-y,-x,-z+1/2
x+1/2,y+1/2,z+1/2
y+1/2,-x+1/2,-z+1/2
-x+1/2,-y+1/2,z+1/2
-y+1/2,x+1/2,-z+1/2
-x+1/2,y+1/2,z+1
y+1/2,x+1/2,-z+1
x+1/2,-y+1/2,z+1
-y+1/2,-x+1/2,-z+1

loop_
_atom_site_label
_atom_site_type_symbol
_atom_site_fract_x
_atom_site_fract_y
_atom_site_fract_z
_atom_site_occupancy
_atom_site_U_iso_or_equiv
P1 P+5 0 0.5 0.25 1 0.0
Xe1 Xe+2 0.253 0.753 0 1 0.0
Ag1 Ag+1 0.5 0.5 0.25 1 0.0
F1 F-1 0 0.5 0.3751 1 0.0
F3 F-1 0.112 0.876 0.5974 1 0.0
F2 F-1 0.0789 0.6717 0.249 1 0.0
